data_4319402
loop_
_publ_author_name
'Rodolphe Cl\'erac'
'F. Albert Cotton'
'Lee M. Daniels'
'Kim R. Dunbar'
'Carlos A. Murillo'
'Xiaoping Wang'

_publ_section_title
;
 Tuning the Metal-Metal Bonds in the Linear Tricobalt Compound
 Co3(dpa)4Cl2: Bond-Stretch and Spin-State Isomers
;
_journal_name_full 'Inorganic Chemistry'
_journal_page_first 1256
_journal_page_last 1264
_journal_paper_doi 10.1021/ic001068i
_journal_volume 40
_journal_year 2001
_chemical_compound_source synthesis
_chemical_formula_structural Co3dpa4Cl2.thf
_chemical_formula_sum 'C44 H40 Cl2 Co3 N12 O'
_chemical_formula_weight 1000.57
_chemical_name_systematic
; 
 ? 
;
_space_group_IT_number 56
_symmetry_cell_setting orthorhombic
_symmetry_space_group_name_Hall '-P 2ab 2ac'
_symmetry_space_group_name_H-M 'P c c n'
_atom_sites_solution_hydrogens geom
_atom_sites_solution_primary direct
_atom_sites_solution_secondary difmap
_audit_creation_method SHELXL
_cell_angle_alpha 90.00
_cell_angle_beta 90.00
_cell_angle_gamma 90.00
_cell_formula_units_Z 4
_cell_length_a 12.7212(8)
_cell_length_b 14.1167(9)
_cell_length_c 23.498(2)
_cell_measurement_reflns_used 6590
_cell_measurement_temperature 120(2)
_cell_measurement_theta_max 27.338
_cell_measurement_theta_min 2.155
_cell_volume 4219.8(5)
_computing_cell_refinement SAINT
_computing_data_collection SMART
_computing_data_reduction SAINT
_computing_structure_refinement 'SHELXL-93 (Sheldrick, 1993)'
_computing_structure_solution 'SHELXS-86 (Sheldrick, 1990)'
_diffrn_ambient_temperature 120(2)
_diffrn_measurement_device 'Bruker SMART 1000'
_diffrn_measurement_method '\w scans'
_diffrn_radiation_monochromator graphite
_diffrn_radiation_source 'normal-focus sealed tube'
_diffrn_radiation_type MoK\a
_diffrn_radiation_wavelength 0.71073
_diffrn_reflns_av_R_equivalents 0.0408
_diffrn_reflns_av_sigmaI/netI 0.0386
_diffrn_reflns_limit_h_max 15
_diffrn_reflns_limit_h_min -16
_diffrn_reflns_limit_k_max 18
_diffrn_reflns_limit_k_min -11
_diffrn_reflns_limit_l_max 30
_diffrn_reflns_limit_l_min -30
_diffrn_reflns_number 24614
_diffrn_reflns_theta_max 27.54
_diffrn_reflns_theta_min 1.73
_exptl_absorpt_coefficient_mu 1.345
_exptl_absorpt_correction_T_max 0.8621
_exptl_absorpt_correction_T_min 0.7708
_exptl_absorpt_correction_type multi-scan
_exptl_crystal_colour brown
_exptl_crystal_density_diffrn 1.575
_exptl_crystal_density_meas ?
_exptl_crystal_description block
_exptl_crystal_F_000 2044
_exptl_crystal_size_max 0.27
_exptl_crystal_size_mid 0.19
_exptl_crystal_size_min 0.15
_refine_diff_density_max 0.867
_refine_diff_density_min -0.298
_refine_diff_density_rms 0.083
_refine_ls_extinction_method none
_refine_ls_goodness_of_fit_all 1.007
_refine_ls_goodness_of_fit_obs 1.104
_refine_ls_hydrogen_treatment noref
_refine_ls_matrix_type full
_refine_ls_number_parameters 282
_refine_ls_number_reflns 4853
_refine_ls_number_restraints 7
_refine_ls_restrained_S_all 1.026
_refine_ls_restrained_S_obs 1.128
_refine_ls_R_factor_all 0.0600
_refine_ls_R_factor_obs 0.0380
_refine_ls_shift/esd_max 0.000
_refine_ls_shift/esd_mean 0.000
_refine_ls_structure_factor_coef Fsqd
_refine_ls_weighting_details 'w=1/[\s^2^(Fo^2^)+(0.0614P)^2^] where P=(Fo^2^+2Fc^2^)/3'
_refine_ls_weighting_scheme calc
_refine_ls_wR_factor_all 0.1064
_refine_ls_wR_factor_obs 0.0981
_reflns_number_observed 3500
_reflns_number_total 4853
_reflns_observed_criterion >2sigma(I)
_cod_data_source_file ic001068i_05.cif
_cod_data_source_block 1.THFat120K
_cod_depositor_comments
;
The following automatic conversions were performed:

'_exptl_crystal_density_meas' value 'not measured' was changed to '?'
- the value is perceived as not measured.

Automatic conversion script
Id: cif_fix_values 3008 2015-01-20 13:52:24Z robertas 

The following automatic conversions were performed:

'_refine_ls_weighting_scheme' value 'calc
w=1/[\s^2^(Fo^2^)+(0.0614P)^2^] where P=(Fo^2^+2Fc^2^)/3' was changed
to 'calc'. New tag '_refine_ls_weighting_details' was created. The
value of the new tag was set to 'w=1/[\s^2^(Fo^2^)+(0.0614P)^2^]
where P=(Fo^2^+2Fc^2^)/3'.

Automatic conversion script
Id: cif_fix_values 3143 2015-03-26 13:38:13Z robertas 
;
_cod_original_cell_volume 4219.7(5)
_cod_database_code 4319402

loop_
_symmetry_equiv_pos_as_xyz
'x, y, z'
'-x+1/2, -y+1/2, z'
'-x, y+1/2, -z+1/2'
'x+1/2, -y, -z+1/2'
'-x, -y, -z'
'x-1/2, y-1/2, -z'
'x, -y-1/2, z-1/2'
'-x-1/2, y, z-1/2'

loop_
_atom_site_aniso_label
_atom_site_aniso_U_11
_atom_site_aniso_U_22
_atom_site_aniso_U_33
_atom_site_aniso_U_23
_atom_site_aniso_U_13
_atom_site_aniso_U_12
Co1 0.0137(2) 0.0167(2) 0.0153(2) 0.00086(13) -0.00158(14) -0.00117(13)
Co2 0.0129(2) 0.0155(2) 0.0134(2) 0.000 0.000 -0.0005(2)
Cl1 0.0159(3) 0.0265(4) 0.0256(3) 0.0015(3) -0.0022(3) -0.0053(3)
N1 0.0159(11) 0.0168(11) 0.0178(11) -0.0009(8) -0.0016(9) -0.0001(9)
N2 0.0139(11) 0.0151(11) 0.0182(11) 0.0012(8) -0.0007(8) -0.0010(8)
N3 0.0125(11) 0.0166(11) 0.0188(10) -0.0014(9) -0.0011(8) 0.0011(8)
N4 0.0236(13) 0.0202(12) 0.0170(11) -0.0007(9) -0.0021(9) -0.0061(9)
N5 0.0200(12) 0.0207(12) 0.0163(11) -0.0040(9) 0.0015(9) -0.0018(9)
N6 0.0164(12) 0.0214(12) 0.0215(11) -0.0028(9) 0.0046(9) 0.0001(9)
C1 0.0193(14) 0.0192(15) 0.0299(15) -0.0017(11) -0.0039(12) -0.0044(11)
C2 0.030(2) 0.0169(15) 0.052(2) 0.0043(13) -0.0085(15) -0.0062(12)
C3 0.029(2) 0.0175(15) 0.048(2) 0.0072(13) -0.0090(15) 0.0026(12)
C4 0.0182(14) 0.0214(15) 0.033(2) 0.0028(12) -0.0061(12) 0.0011(11)
C5 0.0160(13) 0.0189(13) 0.0178(12) -0.0005(10) 0.0027(10) 0.0003(10)
C6 0.0147(13) 0.0167(13) 0.0196(13) 0.0007(10) -0.0016(10) 0.0049(10)
C7 0.0222(15) 0.0220(14) 0.0232(14) 0.0052(11) -0.0017(11) 0.0001(11)
C8 0.032(2) 0.028(2) 0.0189(13) 0.0032(12) -0.0053(12) 0.0012(12)
C9 0.026(2) 0.024(2) 0.0240(15) -0.0022(11) -0.0099(12) -0.0013(12)
C10 0.0190(14) 0.0178(14) 0.0254(14) -0.0023(11) -0.0043(11) -0.0023(11)
C11 0.028(2) 0.029(2) 0.0205(14) 0.0050(12) -0.0066(12) -0.0108(12)
C12 0.039(2) 0.036(2) 0.0202(14) 0.0012(12) -0.0086(13) -0.0179(14)
C13 0.054(2) 0.038(2) 0.0181(15) -0.0084(13) 0.0011(14) -0.012(2)
C14 0.035(2) 0.040(2) 0.0212(14) -0.0099(13) 0.0068(13) -0.0071(14)
C15 0.027(2) 0.0196(14) 0.0182(13) -0.0023(11) 0.0010(11) -0.0048(11)
C16 0.0206(14) 0.0236(15) 0.0205(13) -0.0024(11) 0.0078(11) 0.0000(11)
C17 0.028(2) 0.027(2) 0.037(2) -0.0115(13) 0.0102(14) -0.0015(13)
C18 0.034(2) 0.025(2) 0.061(2) -0.012(2) 0.016(2) 0.0053(14)
C19 0.019(2) 0.032(2) 0.053(2) -0.0051(15) 0.0054(14) 0.0062(12)
C20 0.0180(14) 0.030(2) 0.035(2) -0.0028(12) 0.0055(12) -0.0014(12)

loop_
_atom_site_label
_atom_site_type_symbol
_atom_site_fract_x
_atom_site_fract_y
_atom_site_fract_z
_atom_site_U_iso_or_equiv
_atom_site_thermal_displace_type
_atom_site_occupancy
_atom_site_calc_flag
_atom_site_refinement_flags
_atom_site_disorder_group
Co1 Co 0.08763(3) 0.17664(2) 0.148281(14) 0.01522(11) Uani 1 d . .
Co2 Co 0.2500 0.2500 0.15021(2) 0.01394(12) Uani 1 d S .
Cl1 Cl -0.08391(5) 0.09948(5) 0.14480(3) 0.0227(2) Uani 1 d . .
N1 N 0.1634(2) 0.06521(15) 0.17928(9) 0.0168(5) Uani 1 d . .
N2 N 0.2975(2) 0.16521(15) 0.20739(9) 0.0157(4) Uani 1 d . .
N3 N 0.4229(2) 0.27763(15) 0.22795(9) 0.0160(4) Uani 1 d . .
N4 N 0.1257(2) 0.1397(2) 0.06951(9) 0.0203(5) Uani 1 d . .
N5 N 0.2987(2) 0.1646(2) 0.09370(9) 0.0190(5) Uani 1 d . .
N6 N 0.4680(2) 0.2004(2) 0.12165(9) 0.0198(5) Uani 1 d . .
C1 C 0.1225(2) -0.0230(2) 0.17453(12) 0.0228(6) Uani 1 d . .
H1A H 0.0617(2) -0.0314(2) 0.15167(12) 0.027 Uiso 1 calc R .
C2 C 0.1645(2) -0.1007(2) 0.20097(14) 0.0327(7) Uani 1 d . .
H2A H 0.1321(2) -0.1611(2) 0.19750(14) 0.039 Uiso 1 calc R .
C3 C 0.2555(3) -0.0894(2) 0.23303(13) 0.0316(7) Uani 1 d . .
H3A H 0.2857(3) -0.1420(2) 0.25224(13) 0.038 Uiso 1 calc R .
C4 C 0.3014(2) -0.0016(2) 0.23666(12) 0.0242(6) Uani 1 d . .
H4A H 0.3645(2) 0.0065(2) 0.25769(12) 0.029 Uiso 1 calc R .
C5 C 0.2548(2) 0.0768(2) 0.20919(10) 0.0176(5) Uani 1 d . .
C6 C 0.3646(2) 0.2027(2) 0.24695(11) 0.0170(5) Uani 1 d . .
C7 C 0.3677(2) 0.1770(2) 0.30514(12) 0.0225(6) Uani 1 d . .
H7A H 0.3280(2) 0.1244(2) 0.31838(12) 0.027 Uiso 1 calc R .
C8 C 0.4282(2) 0.2283(2) 0.34232(11) 0.0263(6) Uani 1 d . .
H8A H 0.4301(2) 0.2117(2) 0.38150(11) 0.032 Uiso 1 calc R .
C9 C 0.4873(2) 0.3050(2) 0.32238(12) 0.0250(6) Uani 1 d . .
H9A H 0.5305(2) 0.3407(2) 0.34743(12) 0.030 Uiso 1 calc R .
C10 C 0.4811(2) 0.3272(2) 0.26596(11) 0.0207(6) Uani 1 d . .
H10A H 0.5196(2) 0.3804(2) 0.25261(11) 0.025 Uiso 1 calc R .
C11 C 0.0521(2) 0.1204(2) 0.02980(11) 0.0260(6) Uani 1 d . .
H11A H -0.0197(2) 0.1284(2) 0.03980(11) 0.031 Uiso 1 calc R .
C12 C 0.0753(3) 0.0900(2) -0.02432(12) 0.0315(7) Uani 1 d . .
H12A H 0.0209(3) 0.0757(2) -0.05064(12) 0.038 Uiso 1 calc R .
C13 C 0.1796(3) 0.0806(2) -0.03953(13) 0.0368(8) Uani 1 d . .
H13A H 0.1978(3) 0.0588(2) -0.07648(13) 0.044 Uiso 1 calc R .
C14 C 0.2567(3) 0.1029(2) -0.00095(11) 0.0318(7) Uani 1 d . .
H14A H 0.3286(3) 0.0980(2) -0.01136(11) 0.038 Uiso 1 calc R .
C15 C 0.2287(2) 0.1330(2) 0.05416(11) 0.0216(6) Uani 1 d . .
C16 C 0.4017(2) 0.1371(2) 0.09629(11) 0.0216(6) Uani 1 d . .
C17 C 0.4395(2) 0.0464(2) 0.08063(13) 0.0306(7) Uani 1 d . .
H17A H 0.3939(2) 0.0022(2) 0.06266(13) 0.037 Uiso 1 calc R .
C18 C 0.5412(3) 0.0228(2) 0.0914(2) 0.0396(8) Uani 1 d . .
H18A H 0.5667(3) -0.0379(2) 0.0808(2) 0.048 Uiso 1 calc R .
C19 C 0.6084(2) 0.0873(2) 0.11808(15) 0.0348(8) Uani 1 d . .
H19A H 0.6796(2) 0.0717(2) 0.12574(15) 0.042 Uiso 1 calc R .
C20 C 0.5680(2) 0.1741(2) 0.13285(13) 0.0275(7) Uani 1 d . .
H20A H 0.6126(2) 0.2179(2) 0.15187(13) 0.033 Uiso 1 calc R .
C1S C -0.1575(11) 0.2631(10) -0.0347(7) 0.102(4) Uiso 0.50 d PD 1
C2S C -0.2225(12) 0.1695(10) -0.0308(7) 0.130(5) Uiso 0.50 d PD 1
O1S O -0.1826(10) 0.3347(8) -0.0595(5) 0.064(3) Uiso 0.25 d PD 1
O2S O -0.2389(20) 0.2316(15) 0.0204(5) 0.100(5) Uiso 0.25 d P 2
C4S C -0.1617(12) 0.3048(11) -0.0144(7) 0.108(5) Uiso 0.50 d PD 2
C5S C -0.1890(11) 0.2463(24) -0.0693(12) 0.278(17) Uiso 0.50 d PD 2

loop_
_atom_type_symbol
_atom_type_description
_atom_type_scat_dispersion_real
_atom_type_scat_dispersion_imag
_atom_type_scat_source
C C 0.0033 0.0016 'International Tables Vol C Tables 4.2.6.8 and 6.1.1.4'
H H 0.0000 0.0000 'International Tables Vol C Tables 4.2.6.8 and 6.1.1.4'
N N 0.0061 0.0033 'International Tables Vol C Tables 4.2.6.8 and 6.1.1.4'
O O 0.0106 0.0060 'International Tables Vol C Tables 4.2.6.8 and 6.1.1.4'
Cl Cl 0.1484 0.1585 'International Tables Vol C Tables 4.2.6.8 and 6.1.1.4'
Co Co 0.3494 0.9721 'International Tables Vol C Tables 4.2.6.8 and 6.1.1.4'

loop_
_geom_angle_atom_site_label_1
_geom_angle_atom_site_label_2
_geom_angle_atom_site_label_3
_geom_angle
_geom_angle_site_symmetry_1
_geom_angle_site_symmetry_3
_geom_angle_publ_flag
Co1 Co2 Co1 177.75(3) 2 . y
Co2 Co1 Cl1 179.20(2) . . y
N1 Co1 N3 86.82(9) . 2 y
N4 Co1 N1 90.89(9) . . y
N6 Co1 N1 170.72(9) 2 . y
N4 Co1 N3 169.23(9) . 2 y
N6 Co1 N3 89.36(9) 2 2 y
N6 Co1 N4 91.30(9) 2 . y
N1 Co1 Cl1 95.32(7) . . y
N3 Co1 Cl1 96.67(6) 2 . y
N4 Co1 Cl1 94.01(7) . . y
N6 Co1 Cl1 93.53(7) 2 . y
N2 Co2 N2 89.88(13) . 2 y
N5 Co2 N2 89.47(9) . . y
N5 Co2 N2 179.29(9) 2 . y
N5 Co2 N2 179.29(9) . 2 y
N5 Co2 N2 89.47(9) 2 2 y
N5 Co2 N5 91.18(13) . 2 y
N6 Co1 Co2 86.13(6) 2 . ?
N4 Co1 Co2 85.27(6) . . ?
N1 Co1 Co2 85.07(6) . . ?
N3 Co1 Co2 84.05(6) 2 . ?
N5 Co2 Co1 88.82(7) . 2 ?
N5 Co2 Co1 89.61(7) 2 2 ?
N2 Co2 Co1 90.69(6) . 2 ?
N2 Co2 Co1 90.90(6) 2 2 ?
N5 Co2 Co1 89.61(7) . . ?
N5 Co2 Co1 88.82(7) 2 . ?
N2 Co2 Co1 90.90(6) . . ?
N2 Co2 Co1 90.69(6) 2 . ?
C1 N1 C5 118.6(2) . . ?
C1 N1 Co1 120.9(2) . . ?
C5 N1 Co1 120.5(2) . . ?
C5 N2 C6 125.6(2) . . ?
C5 N2 Co2 118.2(2) . . ?
C6 N2 Co2 115.8(2) . . ?
C10 N3 C6 118.8(2) . . ?
C10 N3 Co1 119.4(2) . 2 ?
C6 N3 Co1 121.5(2) . 2 ?
C11 N4 C15 118.0(2) . . ?
C11 N4 Co1 121.9(2) . . ?
C15 N4 Co1 120.1(2) . . ?
C15 N5 C16 124.3(2) . . ?
C15 N5 Co2 118.2(2) . . ?
C16 N5 Co2 117.5(2) . . ?
C20 N6 C16 119.1(2) . . ?
C20 N6 Co1 121.1(2) . 2 ?
C16 N6 Co1 119.5(2) . 2 ?
N1 C1 C2 123.4(3) . . ?
C1 C2 C3 118.6(3) . . ?
C4 C3 C2 119.4(3) . . ?
C3 C4 C5 120.1(3) . . ?
N2 C5 N1 115.6(2) . . ?
N2 C5 C4 124.4(2) . . ?
N1 C5 C4 119.9(2) . . ?
N3 C6 N2 114.6(2) . . ?
N3 C6 C7 119.9(2) . . ?
N2 C6 C7 125.1(2) . . ?
C8 C7 C6 119.8(3) . . ?
C7 C8 C9 119.8(3) . . ?
C10 C9 C8 118.2(2) . . ?
N3 C10 C9 123.6(3) . . ?
N4 C11 C12 123.6(3) . . ?
C11 C12 C13 118.4(3) . . ?
C14 C13 C12 119.6(3) . . ?
C13 C14 C15 119.7(3) . . ?
N4 C15 N5 115.2(2) . . ?
N4 C15 C14 120.5(2) . . ?
N5 C15 C14 124.1(3) . . ?
N6 C16 N5 115.1(2) . . ?
N6 C16 C17 119.7(3) . . ?
N5 C16 C17 124.8(3) . . ?
C18 C17 C16 119.7(3) . . ?
C17 C18 C19 120.4(3) . . ?
C20 C19 C18 117.8(3) . . ?
N6 C20 C19 123.2(3) . . ?
O1S C1S C2S 126.5(15) . . ?
O1S C1S C2S 50.1(8) . 2_455 ?
C2S C1S C2S 89.7(11) . 2_455 ?
O1S C2S C1S 118.1(13) 2_455 . ?
O1S C2S C1S 42.1(7) 2_455 2_455 ?
C1S C2S C1S 90.0(11) . 2_455 ?
C1S O1S C2S 87.7(11) . 2_455 ?
O2S O2S C4S 84.4(44) 2_455 2_455 ?
O2S O2S C4S 74.6(42) 2_455 . ?
C4S O2S C4S 115.0(13) 2_455 . ?
C5S C4S O2S 94.4(14) . 2_455 ?
C5S C4S O2S 86.9(15) . . ?
O2S C4S O2S 21.0(14) 2_455 . ?
C5S C5S C4S 100.7(16) 2_455 . ?

loop_
_geom_bond_atom_site_label_1
_geom_bond_atom_site_label_2
_geom_bond_distance
_geom_bond_site_symmetry_2
_geom_bond_publ_flag
Co1 Co2 2.3111(4) . y
Co2 Co1 2.3110(4) 2 y
Co1 Cl1 2.4402(7) . y
Co1 N1 1.983(2) . y
Co1 N3 1.985(2) 2 y
Co1 N4 1.983(2) . y
Co1 N6 1.976(2) 2 y
Co2 N2 1.898(2) . y
Co2 N2 1.898(2) 2 y
Co2 N5 1.898(2) . y
Co2 N5 1.898(2) 2 y
N1 C1 1.353(3) . ?
N1 C5 1.369(3) . ?
N2 C5 1.362(3) . ?
N2 C6 1.369(3) . ?
N3 C10 1.355(3) . ?
N3 C6 1.367(3) . ?
N3 Co1 1.985(2) 2 ?
N4 C11 1.350(3) . ?
N4 C15 1.361(3) . ?
N5 C15 1.362(3) . ?
N5 C16 1.368(3) . ?
N6 C20 1.352(4) . ?
N6 C16 1.366(3) . ?
N6 Co1 1.976(2) 2 ?
C1 C2 1.370(4) . ?
C2 C3 1.391(4) . ?
C3 C4 1.373(4) . ?
C4 C5 1.411(4) . ?
C6 C7 1.415(4) . ?
C7 C8 1.371(4) . ?
C8 C9 1.399(4) . ?
C9 C10 1.365(4) . ?
C11 C12 1.375(4) . ?
C12 C13 1.380(5) . ?
C13 C14 1.372(4) . ?
C14 C15 1.409(4) . ?
C16 C17 1.416(4) . ?
C17 C18 1.360(4) . ?
C18 C19 1.397(5) . ?
C19 C20 1.373(4) . ?
C1S O1S 1.209(15) . ?
C1S C2S 1.56(2) . ?
C1S C2S 1.80(2) 2_455 ?
C2S O1S 1.38(2) 2_455 ?
C2S C1S 1.80(2) 2_455 ?
O1S C2S 1.38(2) 2_455 ?
O2S O2S 0.59(4) 2_455 ?
O2S C4S 1.59(3) 2_455 ?
O2S C4S 1.64(3) . ?
C4S C5S 1.57(2) . ?
C4S O2S 1.59(3) 2_455 ?
C5S C5S 1.56(3) 2_455 ?
